data_7203442
loop_
_publ_author_name
'Rosamilia, Anthony E.'
'Giarrusso, Marilena A.'
'Scott, Janet L.'
'Strauss, Christopher R.'

_publ_section_title
;
 A direct, efficient synthesis of unsymmetrically substituted
 bis(arylidene)alkanones
;
_journal_issue 12
_journal_name_full 'Green Chemistry'
_journal_page_first 1042
_journal_paper_doi 10.1039/b606042k
_journal_volume 8
_journal_year 2006
_chemical_formula_moiety 'C26 H31 N3 O'
_chemical_formula_sum 'C26 H31 N3 O'
_chemical_formula_weight 401.54
_chemical_name_systematic
;
(E)-N,N-dimethyl-9-(pyridin-4-yl)-5-(pyridin-4-ylmethylene)
-2,3,4,4a,5,6,7,8,9,9a-decahydro-1H-xanthen-4a-amine
;
_space_group_IT_number 14
_symmetry_space_group_name_Hall '-P 2yn'
_symmetry_space_group_name_H-M 'P 1 21/n 1'
_atom_sites_solution_hydrogens geom
_atom_sites_solution_primary direct
_atom_sites_solution_secondary difmap
_audit_creation_method SHELXL-97
_cell_angle_alpha 90.00
_cell_angle_beta 103.9810(10)
_cell_angle_gamma 90.00
_cell_formula_units_Z 4
_cell_length_a 10.08960(10)
_cell_length_b 13.2900(2)
_cell_length_c 16.6649(3)
_cell_measurement_temperature 123(2)
_cell_volume 2168.41(6)
_computing_cell_refinement 'Nonius collect'
_computing_data_collection 'Nonius collect'
_computing_data_reduction 'Nonius collect'
_computing_molecular_graphics X-Seed
_computing_publication_material ciftab
_computing_structure_refinement 'SHELXL-97 (Sheldrick, 1997)'
_computing_structure_solution 'SHELXS-97 (Sheldrick, 1990)'
_diffrn_ambient_temperature 123(2)
_diffrn_measured_fraction_theta_full 0.990
_diffrn_measured_fraction_theta_max 0.990
_diffrn_measurement_device_type 'phi and omega scans'
_diffrn_radiation_monochromator graphite
_diffrn_radiation_source 'fine-focus sealed tube'
_diffrn_radiation_type MoK\a
_diffrn_radiation_wavelength 0.71073
_diffrn_reflns_av_R_equivalents 0.0503
_diffrn_reflns_av_sigmaI/netI 0.0436
_diffrn_reflns_limit_h_max 13
_diffrn_reflns_limit_h_min -13
_diffrn_reflns_limit_k_max 17
_diffrn_reflns_limit_k_min -17
_diffrn_reflns_limit_l_max 22
_diffrn_reflns_limit_l_min -22
_diffrn_reflns_number 30375
_diffrn_reflns_theta_full 28.19
_diffrn_reflns_theta_max 28.19
_diffrn_reflns_theta_min 3.71
_exptl_absorpt_coefficient_mu 0.076
_exptl_crystal_colour block
_exptl_crystal_density_diffrn 1.230
_exptl_crystal_density_method 'not measured'
_exptl_crystal_description colourless
_exptl_crystal_F_000 864
_exptl_crystal_size_max .45
_exptl_crystal_size_mid .3
_exptl_crystal_size_min .3
_refine_diff_density_max 0.223
_refine_diff_density_min -0.275
_refine_diff_density_rms 0.054
_refine_ls_extinction_method none
_refine_ls_goodness_of_fit_ref 1.059
_refine_ls_hydrogen_treatment mixed
_refine_ls_matrix_type full
_refine_ls_number_parameters 273
_refine_ls_number_reflns 5297
_refine_ls_number_restraints 0
_refine_ls_restrained_S_all 1.059
_refine_ls_R_factor_all 0.0836
_refine_ls_R_factor_gt 0.0498
_refine_ls_shift/su_max 0.001
_refine_ls_shift/su_mean 0.000
_refine_ls_structure_factor_coef Fsqd
_refine_ls_weighting_details 'calc w=1/[\s^2^(Fo^2^)+(0.0425P)^2^+0.7951P] where P=(Fo^2^+2Fc^2^)/3'
_refine_ls_weighting_scheme calc
_refine_ls_wR_factor_gt 0.0985
_refine_ls_wR_factor_ref 0.1113
_reflns_number_gt 3772
_reflns_number_total 5297
_reflns_threshold_expression >2sigma(I)
_cod_data_source_file b606042k.cif.txt
_cod_data_source_block 8b
_cod_database_code 7203442

loop_
_symmetry_equiv_pos_as_xyz
'x, y, z'
'-x+1/2, y+1/2, -z+1/2'
'-x, -y, -z'
'x-1/2, -y-1/2, z-1/2'

loop_
_atom_site_label
_atom_site_type_symbol
_atom_site_fract_x
_atom_site_fract_y
_atom_site_fract_z
_atom_site_U_iso_or_equiv
_atom_site_adp_type
_atom_site_occupancy
_atom_site_symmetry_multiplicity
_atom_site_calc_flag
_atom_site_refinement_flags
_atom_site_disorder_assembly
_atom_site_disorder_group
O10 O 0.79851(10) 0.94087(7) 0.07655(6) 0.0200(2) Uani 1 1 d . . .
N1 N 0.92494(11) 0.86695(9) 0.19829(7) 0.0201(3) Uani 1 1 d . . .
C9A C 0.88833(13) 0.77121(10) 0.06742(8) 0.0161(3) Uani 1 1 d . . .
H9A H 0.9759 0.8002 0.0598 0.019 Uiso 1 1 calc R . .
C1 C 0.92004(14) 0.66968(10) 0.11179(8) 0.0205(3) Uani 1 1 d . . .
H1A H 0.9557 0.6226 0.0760 0.025 Uiso 1 1 calc R . .
H1B H 0.9920 0.6793 0.1634 0.025 Uiso 1 1 calc R . .
C4A C 0.82840(13) 0.84453(10) 0.12047(8) 0.0170(3) Uani 1 1 d . . .
C8A C 0.72015(13) 0.85448(10) -0.05231(8) 0.0179(3) Uani 1 1 d . . .
C5 C 0.68567(13) 1.03762(11) -0.04013(8) 0.0187(3) Uani 1 1 d . . .
C5A C 0.73294(13) 0.93821(10) -0.00598(8) 0.0175(3) Uani 1 1 d . . .
C4 C 0.69751(14) 0.79950(11) 0.13612(9) 0.0207(3) Uani 1 1 d . . .
H4A H 0.6296 0.7905 0.0827 0.025 Uiso 1 1 calc R . .
H4B H 0.6585 0.8464 0.1704 0.025 Uiso 1 1 calc R . .
C9 C 0.79018(14) 0.75778(10) -0.01914(8) 0.0173(3) Uani 1 1 d . . .
H9 H 0.7184 0.7079 -0.0141 0.021 Uiso 1 1 calc R . .
C7 C 0.53530(14) 0.94154(11) -0.15574(8) 0.0217(3) Uani 1 1 d . . .
H7A H 0.4656 0.9346 -0.1233 0.026 Uiso 1 1 calc R . .
H7B H 0.4879 0.9441 -0.2151 0.026 Uiso 1 1 calc R . .
C12 C 0.70641(14) 1.12004(10) 0.00789(9) 0.0203(3) Uani 1 1 d . . .
H12 H 0.7460 1.1094 0.0650 0.024 Uiso 1 1 calc R . .
C6 C 0.61662(14) 1.03784(11) -0.13112(8) 0.0204(3) Uani 1 1 d . . .
H6A H 0.6864 1.0442 -0.1636 0.024 Uiso 1 1 calc R . .
H6B H 0.5547 1.0965 -0.1440 0.024 Uiso 1 1 calc R . .
N1" N 0.61472(14) 1.42951(10) -0.06116(8) 0.0308(3) Uani 1 1 d . . .
C4' C 0.86952(14) 0.71511(10) -0.07798(8) 0.0188(3) Uani 1 1 d . . .
C3' C 0.85499(15) 0.61551(11) -0.10394(8) 0.0236(3) Uani 1 1 d . . .
H3' H 0.7930 0.5722 -0.0860 0.028 Uiso 1 1 calc R . .
C8 C 0.63159(14) 0.85235(11) -0.13953(8) 0.0218(3) Uani 1 1 d . . .
H8A H 0.5779 0.7892 -0.1482 0.026 Uiso 1 1 calc R . .
H8B H 0.6904 0.8534 -0.1792 0.026 Uiso 1 1 calc R . .
N1' N 1.02138(14) 0.63541(11) -0.18509(8) 0.0320(3) Uani 1 1 d . . .
C3 C 0.72573(15) 0.69768(11) 0.18029(9) 0.0240(3) Uani 1 1 d . . .
H3A H 0.7856 0.7081 0.2362 0.029 Uiso 1 1 calc R . .
H3B H 0.6385 0.6687 0.1868 0.029 Uiso 1 1 calc R . .
C2' C 0.93228(17) 0.58016(12) -0.15652(9) 0.0298(4) Uani 1 1 d . . .
H2' H 0.9210 0.5118 -0.1734 0.036 Uiso 1 1 calc R . .
C2 C 0.79383(15) 0.62360(11) 0.13281(9) 0.0232(3) Uani 1 1 d . . .
H2A H 0.7277 0.6036 0.0811 0.028 Uiso 1 1 calc R . .
H2B H 0.8207 0.5623 0.1666 0.028 Uiso 1 1 calc R . .
C3" C 0.68563(15) 1.26471(11) -0.09372(10) 0.0268(3) Uani 1 1 d . . .
H3" H 0.7137 1.2229 -0.1328 0.032 Uiso 1 1 calc R . .
C6' C 1.03388(16) 0.73129(13) -0.15967(9) 0.0303(4) Uani 1 1 d . . .
H6' H 1.0964 0.7729 -0.1788 0.036 Uiso 1 1 calc R . .
C4" C 0.67467(14) 1.22510(11) -0.01810(9) 0.0207(3) Uani 1 1 d . . .
C5' C 0.96181(15) 0.77388(12) -0.10742(9) 0.0253(3) Uani 1 1 d . . .
H5' H 0.9752 0.8426 -0.0918 0.030 Uiso 1 1 calc R . .
C5" C 0.63421(15) 1.29258(11) 0.03540(9) 0.0249(3) Uani 1 1 d . . .
H5" H 0.6267 1.2706 0.0884 0.030 Uiso 1 1 calc R . .
C1N C 1.05603(15) 0.90623(13) 0.18997(10) 0.0302(4) Uani 1 1 d . . .
H1N1 H 1.0981 0.8580 0.1591 0.045 Uiso 1 1 calc R . .
H1N2 H 1.1163 0.9166 0.2450 0.045 Uiso 1 1 calc R . .
H1N3 H 1.0417 0.9704 0.1602 0.045 Uiso 1 1 calc R . .
C6" C 0.60484(16) 1.39165(12) 0.01162(10) 0.0285(3) Uani 1 1 d . . .
H6" H 0.5760 1.4353 0.0492 0.034 Uiso 1 1 calc R . .
C2N C 0.87104(16) 0.93231(12) 0.25392(9) 0.0295(4) Uani 1 1 d . . .
H2N1 H 0.8409 0.9962 0.2261 0.044 Uiso 1 1 calc R . .
H2N2 H 0.9427 0.9452 0.3041 0.044 Uiso 1 1 calc R . .
H2N3 H 0.7935 0.8992 0.2687 0.044 Uiso 1 1 calc R . .
C2" C 0.65564(17) 1.36500(12) -0.11169(11) 0.0316(4) Uani 1 1 d . . .
H2" H 0.6648 1.3897 -0.1636 0.038 Uiso 1 1 calc R . .

loop_
_atom_site_aniso_label
_atom_site_aniso_U_11
_atom_site_aniso_U_22
_atom_site_aniso_U_33
_atom_site_aniso_U_23
_atom_site_aniso_U_13
_atom_site_aniso_U_12
O10 0.0267(5) 0.0154(5) 0.0155(5) 0.0002(4) 0.0007(4) 0.0039(4)
N1 0.0211(6) 0.0216(6) 0.0162(6) -0.0026(5) 0.0016(4) 0.0007(5)
C9A 0.0161(6) 0.0159(6) 0.0166(6) -0.0005(5) 0.0044(5) 0.0014(5)
C1 0.0238(7) 0.0189(7) 0.0183(7) 0.0006(6) 0.0039(6) 0.0044(6)
C4A 0.0190(7) 0.0156(7) 0.0156(6) 0.0007(5) 0.0027(5) 0.0028(5)
C8A 0.0182(6) 0.0194(7) 0.0163(7) 0.0009(5) 0.0049(5) 0.0015(6)
C5 0.0158(6) 0.0206(7) 0.0201(7) 0.0025(6) 0.0050(5) 0.0024(5)
C5A 0.0170(6) 0.0195(7) 0.0155(6) 0.0005(5) 0.0032(5) 0.0019(5)
C4 0.0189(7) 0.0245(7) 0.0189(7) -0.0025(6) 0.0051(5) 0.0029(6)
C9 0.0210(7) 0.0155(7) 0.0161(6) -0.0018(5) 0.0059(5) -0.0003(5)
C7 0.0191(7) 0.0274(8) 0.0174(7) 0.0025(6) 0.0018(5) 0.0009(6)
C12 0.0199(7) 0.0185(7) 0.0216(7) 0.0027(6) 0.0035(5) 0.0024(6)
C6 0.0204(7) 0.0214(7) 0.0195(7) 0.0048(6) 0.0050(5) 0.0049(6)
N1" 0.0380(8) 0.0200(7) 0.0347(8) 0.0025(6) 0.0096(6) 0.0038(6)
C4' 0.0206(7) 0.0205(7) 0.0143(6) -0.0006(5) 0.0023(5) 0.0034(6)
C3' 0.0314(8) 0.0197(7) 0.0191(7) 0.0000(6) 0.0047(6) 0.0039(6)
C8 0.0247(7) 0.0222(7) 0.0172(7) -0.0010(6) 0.0023(6) -0.0003(6)
N1' 0.0309(7) 0.0441(9) 0.0206(7) -0.0052(6) 0.0056(5) 0.0107(6)
C3 0.0235(7) 0.0284(8) 0.0213(7) 0.0019(6) 0.0079(6) -0.0040(6)
C2' 0.0396(9) 0.0259(8) 0.0222(8) -0.0044(6) 0.0039(7) 0.0112(7)
C2 0.0305(8) 0.0179(7) 0.0197(7) 0.0034(6) 0.0034(6) -0.0017(6)
C3" 0.0298(8) 0.0212(8) 0.0330(8) 0.0022(6) 0.0144(7) 0.0035(6)
C6' 0.0258(8) 0.0434(10) 0.0234(8) -0.0043(7) 0.0090(6) -0.0013(7)
C4" 0.0173(7) 0.0180(7) 0.0259(7) 0.0004(6) 0.0037(5) 0.0006(5)
C5' 0.0277(8) 0.0263(8) 0.0232(7) -0.0041(6) 0.0088(6) -0.0022(6)
C5" 0.0291(8) 0.0210(8) 0.0234(7) 0.0010(6) 0.0039(6) 0.0007(6)
C1N 0.0223(8) 0.0383(9) 0.0281(8) -0.0086(7) 0.0022(6) -0.0040(7)
C6" 0.0338(8) 0.0206(8) 0.0301(8) -0.0035(6) 0.0055(7) 0.0039(6)
C2N 0.0334(8) 0.0340(9) 0.0209(7) -0.0091(7) 0.0060(6) -0.0008(7)
C2" 0.0391(9) 0.0248(8) 0.0339(9) 0.0064(7) 0.0147(7) 0.0024(7)

loop_
_atom_type_symbol
_atom_type_description
_atom_type_scat_dispersion_real
_atom_type_scat_dispersion_imag
_atom_type_scat_source
C C 0.0033 0.0016 'International Tables Vol C Tables 4.2.6.8 and 6.1.1.4'
H H 0.0000 0.0000 'International Tables Vol C Tables 4.2.6.8 and 6.1.1.4'
N N 0.0061 0.0033 'International Tables Vol C Tables 4.2.6.8 and 6.1.1.4'
O O 0.0106 0.0060 'International Tables Vol C Tables 4.2.6.8 and 6.1.1.4'

loop_
_geom_angle_atom_site_label_1
_geom_angle_atom_site_label_2
_geom_angle_atom_site_label_3
_geom_angle
_geom_angle_site_symmetry_1
_geom_angle_site_symmetry_3
_geom_angle_publ_flag
C5A O10 C4A 117.84(10) . . ?
C4A N1 C1N 114.60(11) . . ?
C4A N1 C2N 114.49(11) . . ?
C1N N1 C2N 109.32(12) . . ?
C4A C9A C1 110.24(11) . . ?
C4A C9A C9 110.93(10) . . ?
C1 C9A C9 111.04(11) . . ?
C2 C1 C9A 111.99(11) . . ?
N1 C4A O10 106.19(10) . . ?
N1 C4A C4 110.41(11) . . ?
O10 C4A C4 110.14(10) . . ?
N1 C4A C9A 111.85(11) . . ?
O10 C4A C9A 109.17(10) . . ?
C4 C4A C9A 109.06(11) . . ?
C5A C8A C9 121.66(12) . . ?
C5A C8A C8 121.39(12) . . ?
C9 C8A C8 116.94(11) . . ?
C12 C5 C5A 120.84(12) . . ?
C12 C5 C6 124.42(13) . . ?
C5A C5 C6 114.74(12) . . ?
C8A C5A O10 123.54(12) . . ?
C8A C5A C5 122.99(12) . . ?
O10 C5A C5 113.35(11) . . ?
C4A C4 C3 111.06(11) . . ?
C8A C9 C4' 110.83(11) . . ?
C8A C9 C9A 112.39(11) . . ?
C4' C9 C9A 109.04(11) . . ?
C8 C7 C6 109.21(11) . . ?
C5 C12 C4" 127.31(13) . . ?
C5 C6 C7 110.94(11) . . ?
C2" N1" C6" 115.60(13) . . ?
C3' C4' C5' 117.00(13) . . ?
C3' C4' C9 121.65(13) . . ?
C5' C4' C9 121.34(12) . . ?
C2' C3' C4' 119.07(14) . . ?
C8A C8 C7 111.19(11) . . ?
C2' N1' C6' 115.52(13) . . ?
C2 C3 C4 112.01(11) . . ?
N1' C2' C3' 124.65(15) . . ?
C3 C2 C1 111.39(12) . . ?
C2" C3" C4" 119.89(14) . . ?
N1' C6' C5' 124.40(15) . . ?
C5" C4" C3" 115.76(13) . . ?
C5" C4" C12 119.88(13) . . ?
C3" C4" C12 124.33(13) . . ?
C6' C5' C4' 119.36(14) . . ?
C6" C5" C4" 120.25(14) . . ?
N1" C6" C5" 123.94(14) . . ?
N1" C2" C3" 124.54(15) . . ?

loop_
_geom_bond_atom_site_label_1
_geom_bond_atom_site_label_2
_geom_bond_distance
_geom_bond_site_symmetry_2
_geom_bond_publ_flag
O10 C5A 1.3750(15) . ?
O10 C4A 1.4696(16) . ?
N1 C4A 1.4522(17) . ?
N1 C1N 1.4593(19) . ?
N1 C2N 1.4675(18) . ?
C9A C4A 1.5346(18) . ?
C9A C1 1.5348(18) . ?
C9A C9 1.5501(18) . ?
C1 C2 1.528(2) . ?
C4A C4 1.5287(19) . ?
C8A C5A 1.3427(19) . ?
C8A C9 1.5060(18) . ?
C8A C8 1.5114(19) . ?
C5 C12 1.343(2) . ?
C5 C5A 1.4715(19) . ?
C5 C6 1.5081(19) . ?
C4 C3 1.534(2) . ?
C9 C4' 1.5177(18) . ?
C7 C8 1.515(2) . ?
C7 C6 1.522(2) . ?
C12 C4" 1.4740(19) . ?
N1" C2" 1.335(2) . ?
N1" C6" 1.339(2) . ?
C4' C3' 1.389(2) . ?
C4' C5' 1.392(2) . ?
C3' C2' 1.388(2) . ?
N1' C2' 1.335(2) . ?
N1' C6' 1.339(2) . ?
C3 C2 1.527(2) . ?
C3" C2" 1.383(2) . ?
C3" C4" 1.395(2) . ?
C6' C5' 1.383(2) . ?
C4" C5" 1.393(2) . ?
C5" C6" 1.386(2) . ?

loop_
_geom_torsion_atom_site_label_1
_geom_torsion_atom_site_label_2
_geom_torsion_atom_site_label_3
_geom_torsion_atom_site_label_4
_geom_torsion
_geom_torsion_site_symmetry_1
_geom_torsion_site_symmetry_2
_geom_torsion_site_symmetry_3
_geom_torsion_site_symmetry_4
_geom_torsion_publ_flag
C4A C9A C1 C2 57.04(14) . . . . ?
C9 C9A C1 C2 -66.31(14) . . . . ?
C1N N1 C4A O10 -63.22(14) . . . . ?
C2N N1 C4A O10 64.27(14) . . . . ?
C1N N1 C4A C4 177.41(12) . . . . ?
C2N N1 C4A C4 -55.11(15) . . . . ?
C1N N1 C4A C9A 55.77(15) . . . . ?
C2N N1 C4A C9A -176.75(12) . . . . ?
C5A O10 C4A N1 166.31(10) . . . . ?
C5A O10 C4A C4 -74.14(14) . . . . ?
C5A O10 C4A C9A 45.58(14) . . . . ?
C1 C9A C4A N1 63.00(14) . . . . ?
C9 C9A C4A N1 -173.59(11) . . . . ?
C1 C9A C4A O10 -179.79(10) . . . . ?
C9 C9A C4A O10 -56.38(13) . . . . ?
C1 C9A C4A C4 -59.41(14) . . . . ?
C9 C9A C4A C4 64.00(14) . . . . ?
C9 C8A C5A O10 -6.5(2) . . . . ?
C8 C8A C5A O10 171.88(12) . . . . ?
C9 C8A C5A C5 169.43(12) . . . . ?
C8 C8A C5A C5 -12.2(2) . . . . ?
C4A O10 C5A C8A -14.29(18) . . . . ?
C4A O10 C5A C5 169.44(11) . . . . ?
C12 C5 C5A C8A -176.87(13) . . . . ?
C6 C5 C5A C8A 2.14(19) . . . . ?
C12 C5 C5A O10 -0.58(18) . . . . ?
C6 C5 C5A O10 178.43(11) . . . . ?
N1 C4A C4 C3 -64.28(14) . . . . ?
O10 C4A C4 C3 178.77(10) . . . . ?
C9A C4A C4 C3 58.99(14) . . . . ?
C5A C8A C9 C4' -129.14(14) . . . . ?
C8 C8A C9 C4' 52.44(15) . . . . ?
C5A C8A C9 C9A -6.84(18) . . . . ?
C8 C8A C9 C9A 174.73(11) . . . . ?
C4A C9A C9 C8A 37.88(15) . . . . ?
C1 C9A C9 C8A 160.83(11) . . . . ?
C4A C9A C9 C4' 161.17(11) . . . . ?
C1 C9A C9 C4' -75.87(13) . . . . ?
C5A C5 C12 C4" 175.12(13) . . . . ?
C6 C5 C12 C4" -3.8(2) . . . . ?
C12 C5 C6 C7 -146.27(14) . . . . ?
C5A C5 C6 C7 34.76(16) . . . . ?
C8 C7 C6 C5 -61.64(15) . . . . ?
C8A C9 C4' C3' -129.62(13) . . . . ?
C9A C9 C4' C3' 106.16(14) . . . . ?
C8A C9 C4' C5' 51.35(17) . . . . ?
C9A C9 C4' C5' -72.87(16) . . . . ?
C5' C4' C3' C2' 0.4(2) . . . . ?
C9 C4' C3' C2' -178.72(13) . . . . ?
C5A C8A C8 C7 -15.82(19) . . . . ?
C9 C8A C8 C7 162.61(12) . . . . ?
C6 C7 C8 C8A 51.44(15) . . . . ?
C4A C4 C3 C2 -55.80(15) . . . . ?
C6' N1' C2' C3' 0.0(2) . . . . ?
C4' C3' C2' N1' -0.2(2) . . . . ?
C4 C3 C2 C1 51.96(16) . . . . ?
C9A C1 C2 C3 -52.85(15) . . . . ?
C2' N1' C6' C5' 0.0(2) . . . . ?
C2" C3" C4" C5" -0.6(2) . . . . ?
C2" C3" C4" C12 -178.86(14) . . . . ?
C5 C12 C4" C5" 146.76(15) . . . . ?
C5 C12 C4" C3" -35.1(2) . . . . ?
N1' C6' C5' C4' 0.2(2) . . . . ?
C3' C4' C5' C6' -0.3(2) . . . . ?
C9 C4' C5' C6' 178.73(13) . . . . ?
C3" C4" C5" C6" 1.4(2) . . . . ?
C12 C4" C5" C6" 179.67(13) . . . . ?
C2" N1" C6" C5" 0.0(2) . . . . ?
C4" C5" C6" N1" -1.1(2) . . . . ?
C6" N1" C2" C3" 0.7(2) . . . . ?
C4" C3" C2" N1" -0.4(3) . . . . ?
